data_7246715
loop_
_publ_author_name
'Torubaev, Yury V.'
'Howe, Devin'
'Leitus, Gregory'
'Rosokha, Sergiy V.'

_publ_section_title
;
 The relationship between the crystal habit and the energy framework
 pattern: a case study involving halogen bonding on the edge of a covalent
 bond
;
_journal_issue 23
_journal_name_full CrystEngComm
_journal_page_first 3380
_journal_page_last 3390
_journal_paper_doi 10.1039/D3CE00316G
_journal_volume 25
_journal_year 2023
_chemical_formula_moiety 'C6 H12 Br0.957 I0.983 N2'
_chemical_formula_sum 'C6 H12 Br0.96 I0.98 N2'
_chemical_formula_weight 313.37
_chemical_name_systematic '1,4-diazabicyclo[2,2,2]octane  iodine bromide'
_space_group_crystal_system orthorhombic
_space_group_IT_number 62
_space_group_name_Hall '-P 2ac 2n'
_space_group_name_H-M_alt 'P n m a'
_atom_sites_solution_hydrogens geom
_audit_creation_date 2022-06-30
_audit_creation_method
;
Olex2 1.5
(compiled 2022.04.07 svn.rca3783a0 for OlexSys, GUI svn.r6498)
;
_audit_update_record
;
2022-06-30 deposited with the CCDC.	2023-05-03 downloaded from the CCDC.
;
_cell_angle_alpha 90
_cell_angle_beta 90
_cell_angle_gamma 90
_cell_formula_units_Z 4
_cell_length_a 21.6028(9)
_cell_length_b 7.1603(3)
_cell_length_c 5.9684(2)
_cell_measurement_reflns_used 5542
_cell_measurement_temperature 100.0
_cell_measurement_theta_max 30.59
_cell_measurement_theta_min 3.41
_cell_volume 923.21(6)
_computing_cell_refinement 'SAINT V8.40A (Bruker, 2019)'
_computing_data_reduction 'SAINT V8.40A (Bruker, 2019)'
_computing_molecular_graphics 'Olex2 1.5 (Dolomanov et al., 2009)'
_computing_publication_material 'Olex2 1.5 (Dolomanov et al., 2009)'
_computing_structure_refinement 'SHELXL 2018/3 (Sheldrick, 2015)'
_computing_structure_solution 'SHELXT 2014/5 (Sheldrick, 2014)'
_diffrn_ambient_temperature 100.0
_diffrn_measured_fraction_theta_full 0.990
_diffrn_measured_fraction_theta_max 0.993
_diffrn_measurement_device_type 'Bruker APEX-II CCD'
_diffrn_measurement_method '\f and \w scans'
_diffrn_radiation_type MoK\a
_diffrn_radiation_wavelength 0.71073
_diffrn_reflns_av_R_equivalents 0.0279
_diffrn_reflns_av_unetI/netI 0.0180
_diffrn_reflns_Laue_measured_fraction_full 0.990
_diffrn_reflns_Laue_measured_fraction_max 0.993
_diffrn_reflns_limit_h_max 29
_diffrn_reflns_limit_h_min -29
_diffrn_reflns_limit_k_max 9
_diffrn_reflns_limit_k_min -9
_diffrn_reflns_limit_l_max 8
_diffrn_reflns_limit_l_min -7
_diffrn_reflns_number 8758
_diffrn_reflns_point_group_measured_fraction_full 0.990
_diffrn_reflns_point_group_measured_fraction_max 0.993
_diffrn_reflns_theta_full 25.242
_diffrn_reflns_theta_max 28.993
_diffrn_reflns_theta_min 1.885
_exptl_absorpt_coefficient_mu 7.489
_exptl_absorpt_correction_T_max 0.7461
_exptl_absorpt_correction_T_min 0.4837
_exptl_absorpt_correction_type multi-scan
_exptl_absorpt_process_details
;
SADABS-2016/2 (Bruker,2016/2) was used for absorption correction.
wR2(int) was 0.1022 before and 0.0449 after correction.
The Ratio of minimum to maximum transmission is 0.6483.
The \l/2 correction factor is Not present.
;
_exptl_crystal_colour yellow
_exptl_crystal_colour_primary yellow
_exptl_crystal_density_diffrn 2.255
_exptl_crystal_description plate
_exptl_crystal_F_000 590
_exptl_crystal_size_max 0.5
_exptl_crystal_size_mid 0.5
_exptl_crystal_size_min 0.1
_refine_diff_density_max 0.411
_refine_diff_density_min -0.320
_refine_diff_density_rms 0.074
_refine_ls_extinction_coef 0.00156(19)
_refine_ls_extinction_expression Fc^*^=kFc[1+0.001xFc^2^\l^3^/sin(2\q)]^-1/4^
_refine_ls_extinction_method 'SHELXL-2018/3 (Sheldrick 2018)'
_refine_ls_goodness_of_fit_ref 1.105
_refine_ls_hydrogen_treatment constr
_refine_ls_matrix_type full
_refine_ls_number_parameters 58
_refine_ls_number_reflns 1307
_refine_ls_number_restraints 0
_refine_ls_restrained_S_all 1.105
_refine_ls_R_factor_all 0.0157
_refine_ls_R_factor_gt 0.0141
_refine_ls_shift/su_max 0.003
_refine_ls_shift/su_mean 0.000
_refine_ls_structure_factor_coef Fsqd
_refine_ls_weighting_details 'w=1/[\s^2^(Fo^2^)+(0.0043P)^2^+0.6057P] where P=(Fo^2^+2Fc^2^)/3'
_refine_ls_weighting_scheme calc
_refine_ls_wR_factor_gt 0.0284
_refine_ls_wR_factor_ref 0.0287
_reflns_Friedel_coverage 0.000
_reflns_number_gt 1232
_reflns_number_total 1307
_reflns_threshold_expression 'I > 2\s(I)'
_cod_data_source_file d3ce00316g2.cif
_cod_data_source_block mo_dabco_ibr_0ma
_cod_depositor_comments 'Adding full bibliography for 7246714--7246716.cif.'
_cod_database_code 7246715
_shelx_shelxl_version_number 2018/3
_shelx_space_group_comment
;
The symmetry employed for this shelxl refinement is uniquely defined
by the following loop, which should always be used as a source of
symmetry information in preference to the above space-group names.
They are only intended as comments.
;
_shelx_estimated_absorpt_t_max 0.521
_shelx_estimated_absorpt_t_min 0.118
_olex2_refinement_description
;
1. Fixed Uiso
 At 1.2 times of:
  All C(H,H) groups
2. Others
 Fixed Sof: H1A(0.5) H1B(0.5) H2A(0.5) H2B(0.5)
3.a Secondary CH2 refined with riding coordinates:
 C1(H1A,H1B), C4(H4A,H4B), C3(H3A,H3B), C2(H2A,H2B)
;
_olex2_submission_special_instructions 'No special instructions were received'

loop_
_space_group_symop_operation_xyz
'x, y, z'
'-x+1/2, -y, z+1/2'
'-x, y+1/2, -z'
'x+1/2, -y+1/2, -z+1/2'
'-x, -y, -z'
'x-1/2, y, -z-1/2'
'x, -y-1/2, z'
'-x-1/2, y-1/2, z-1/2'

loop_
_atom_site_label
_atom_site_type_symbol
_atom_site_fract_x
_atom_site_fract_y
_atom_site_fract_z
_atom_site_U_iso_or_equiv
_atom_site_adp_type
_atom_site_occupancy
_atom_site_site_symmetry_order
_atom_site_calc_flag
_atom_site_refinement_flags_posn
_atom_site_refinement_flags_adp
_atom_site_refinement_flags_occupancy
_atom_site_disorder_assembly
_atom_site_disorder_group
I1 I 0.76792(2) 0.250000 0.61823(2) 0.01142(6) Uani 0.983(3) 2 d S T . . .
Br1 Br 0.89259(2) 0.250000 0.65444(4) 0.01610(9) Uani 0.957(3) 2 d S T . . .
N1 N 0.66182(9) 0.250000 0.5857(3) 0.0115(4) Uani 1 2 d S T P . .
N2 N 0.54384(9) 0.250000 0.5492(3) 0.0141(4) Uani 1 2 d S T P . .
C1 C 0.64420(11) 0.250000 0.3438(4) 0.0142(5) Uani 1 2 d S T P . .
H1A H 0.661277 0.137897 0.268940 0.017 Uiso 0.5 1 calc R U P . .
H1B H 0.661277 0.362103 0.268940 0.017 Uiso 0.5 1 calc R U P . .
C4 C 0.63597(8) 0.4202(2) 0.6951(3) 0.0164(4) Uani 1 1 d . . . . .
H4A H 0.653080 0.533572 0.623184 0.020 Uiso 1 1 calc R U . . .
H4B H 0.647498 0.422053 0.855606 0.020 Uiso 1 1 calc R U . . .
C3 C 0.56431(8) 0.4176(2) 0.6708(3) 0.0162(4) Uani 1 1 d . . . . .
H3A H 0.545052 0.419707 0.821266 0.019 Uiso 1 1 calc R U . . .
H3B H 0.550635 0.530561 0.588899 0.019 Uiso 1 1 calc R U . . .
C2 C 0.57278(11) 0.250000 0.3264(4) 0.0148(5) Uani 1 2 d S T P . .
H2A H 0.559109 0.361852 0.242382 0.018 Uiso 0.5 1 calc R U P . .
H2B H 0.559109 0.138148 0.242382 0.018 Uiso 0.5 1 calc R U P . .

loop_
_atom_site_aniso_label
_atom_site_aniso_U_11
_atom_site_aniso_U_22
_atom_site_aniso_U_33
_atom_site_aniso_U_23
_atom_site_aniso_U_13
_atom_site_aniso_U_12
I1 0.00993(8) 0.00989(8) 0.01444(8) 0.000 -0.00128(6) 0.000
Br1 0.01155(13) 0.01226(14) 0.02448(16) 0.000 -0.00285(9) 0.000
N1 0.0095(9) 0.0127(9) 0.0124(9) 0.000 -0.0006(7) 0.000
N2 0.0111(9) 0.0170(10) 0.0142(9) 0.000 -0.0010(7) 0.000
C1 0.0155(11) 0.0155(11) 0.0117(10) 0.000 -0.0001(9) 0.000
C4 0.0151(8) 0.0161(8) 0.0179(8) -0.0062(6) -0.0019(6) 0.0013(7)
C3 0.0140(8) 0.0181(8) 0.0166(8) -0.0033(6) -0.0020(6) 0.0025(7)
C2 0.0144(11) 0.0175(12) 0.0125(11) 0.000 -0.0028(9) 0.000

loop_
_atom_type_symbol
_atom_type_description
_atom_type_scat_dispersion_real
_atom_type_scat_dispersion_imag
_atom_type_scat_source
C C 0.0033 0.0016 'International Tables Vol C Tables 4.2.6.8 and 6.1.1.4'
H H 0.0000 0.0000 'International Tables Vol C Tables 4.2.6.8 and 6.1.1.4'
Br Br -0.2901 2.4595 'International Tables Vol C Tables 4.2.6.8 and 6.1.1.4'
I I -0.4742 1.8119 'International Tables Vol C Tables 4.2.6.8 and 6.1.1.4'
N N 0.0061 0.0033 'International Tables Vol C Tables 4.2.6.8 and 6.1.1.4'

loop_
_geom_angle_atom_site_label_1
_geom_angle_atom_site_label_2
_geom_angle_atom_site_label_3
_geom_angle
_geom_angle_site_symmetry_1
_geom_angle_site_symmetry_3
_geom_angle_publ_flag
N1 I1 Br1 179.75(5) . . ?
C1 N1 I1 109.61(14) . . ?
C4 N1 I1 109.64(10) . . ?
C4 N1 I1 109.64(10) 7_565 . ?
C4 N1 C1 109.15(12) . . ?
C4 N1 C1 109.15(12) 7_565 . ?
C4 N1 C4 109.63(18) 7_565 . ?
C3 N2 C3 109.42(18) 7_565 . ?
C2 N2 C3 108.57(12) . 7_565 ?
C2 N2 C3 108.57(12) . . ?
N1 C1 H1A 110.0 . . ?
N1 C1 H1B 110.0 . . ?
N1 C1 C2 108.62(18) . . ?
H1A C1 H1B 108.3 . . ?
C2 C1 H1A 110.0 . . ?
C2 C1 H1B 110.0 . . ?
N1 C4 H4A 109.9 . . ?
N1 C4 H4B 109.9 . . ?
N1 C4 C3 108.81(14) . . ?
H4A C4 H4B 108.3 . . ?
C3 C4 H4A 109.9 . . ?
C3 C4 H4B 109.9 . . ?
N2 C3 C4 110.79(14) . . ?
N2 C3 H3A 109.5 . . ?
N2 C3 H3B 109.5 . . ?
C4 C3 H3A 109.5 . . ?
C4 C3 H3B 109.5 . . ?
H3A C3 H3B 108.1 . . ?
N2 C2 C1 111.32(18) . . ?
N2 C2 H2A 109.4 . . ?
N2 C2 H2B 109.4 . . ?
C1 C2 H2A 109.4 . . ?
C1 C2 H2B 109.4 . . ?
H2A C2 H2B 108.0 . . ?

loop_
_geom_bond_atom_site_label_1
_geom_bond_atom_site_label_2
_geom_bond_distance
_geom_bond_site_symmetry_2
_geom_bond_publ_flag
I1 Br1 2.7018(3) . ?
I1 N1 2.3003(19) . ?
N1 C1 1.493(3) . ?
N1 C4 1.4908(19) . ?
N1 C4 1.4908(19) 7_565 ?
N2 C3 1.470(2) . ?
N2 C3 1.470(2) 7_565 ?
N2 C2 1.470(3) . ?
C1 H1A 0.9900 . ?
C1 H1B 0.9900 . ?
C1 C2 1.546(3) . ?
C4 H4A 0.9900 . ?
C4 H4B 0.9900 . ?
C4 C3 1.555(2) . ?
C3 H3A 0.9900 . ?
C3 H3B 0.9900 . ?
C2 H2A 0.9900 . ?
C2 H2B 0.9900 . ?

loop_
_geom_torsion_atom_site_label_1
_geom_torsion_atom_site_label_2
_geom_torsion_atom_site_label_3
_geom_torsion_atom_site_label_4
_geom_torsion
_geom_torsion_site_symmetry_1
_geom_torsion_site_symmetry_2
_geom_torsion_site_symmetry_3
_geom_torsion_site_symmetry_4
_geom_torsion_publ_flag
I1 N1 C1 C2 180.000(0) . . . . ?
I1 N1 C4 C3 179.88(11) . . . . ?
N1 C1 C2 N2 0.000(0) . . . . ?
N1 C4 C3 N2 0.14(19) . . . . ?
C1 N1 C4 C3 59.81(18) . . . . ?
C4 N1 C1 C2 -59.90(12) . . . . ?
C4 N1 C1 C2 59.90(12) 7_565 . . . ?
C4 N1 C4 C3 -59.7(2) 7_565 . . . ?
C3 N2 C3 C4 59.0(2) 7_565 . . . ?
C3 N2 C2 C1 -59.44(12) 7_565 . . . ?
C3 N2 C2 C1 59.44(12) . . . . ?
C2 N2 C3 C4 -59.32(18) . . . . ?
